data_7007393
loop_
_publ_author_name
'Zhang, Xiaofeng'
'Chen, Hui'
'Ma, Chengbing'
'Chen, Changneng'
'Liu, Qiutian'

_publ_section_title
;
 Syntheses and structural characterizations of 24-membered dimetal (Mn,
 Ni, Fe) macrocyclic complexes and the C-S bond formation between
 acetylacetone and a mercapto N-heterocycle.
;
_journal_issue 33
_journal_name_full 'Dalton transactions (Cambridge, England : 2003)'
_journal_page_first 4047
_journal_page_last 4055
_journal_paper_doi 10.1039/b604579k
_journal_year 2006
_chemical_formula_moiety 'C28 H40 Mn2 N4 O12 S8, 2(C2 H6 O S)'
_chemical_formula_sum 'C32 H52 Mn2 N4 O14 S10'
_chemical_formula_weight 1147.26
_chemical_name_common (MnL(H2O)(dmso))2(dmso)2
_chemical_name_systematic
;
[MnL(H2O)(dmso)]2[dmso]2
;
_space_group_IT_number 2
_symmetry_cell_setting triclinic
_symmetry_space_group_name_Hall '-P 1'
_symmetry_space_group_name_H-M 'P -1'
_atom_sites_solution_hydrogens 'geom and difmap for water'
_atom_sites_solution_primary direct
_atom_sites_solution_secondary difmap
_audit_creation_method SHELXL-97
_cell_angle_alpha 69.390(2)
_cell_angle_beta 81.425(2)
_cell_angle_gamma 84.084(2)
_cell_formula_units_Z 1
_cell_length_a 10.0088(8)
_cell_length_b 11.3527(9)
_cell_length_c 11.9496(9)
_cell_measurement_reflns_used 2257
_cell_measurement_temperature 293(2)
_cell_measurement_theta_max 25.03
_cell_measurement_theta_min 2.15
_cell_volume 1254.81(17)
_computing_cell_refinement 'Siemens SMART & SAINT'
_computing_data_collection 'Siemens SMART'
_computing_data_reduction 'Siemens XPREP'
_computing_molecular_graphics 'Bruker SHELXTL'
_computing_publication_material 'Bruker SHELXTL, enCIFer (Allen et al., 2004)'
_computing_structure_refinement 'Siemens SHELXTL'
_computing_structure_solution 'Siemens SHELXTL'
_diffrn_ambient_temperature 293(2)
_diffrn_measured_fraction_theta_full 0.983
_diffrn_measured_fraction_theta_max 0.983
_diffrn_measurement_device_type 'CCD area detector'
_diffrn_measurement_method 'phi and omega scans'
_diffrn_radiation_monochromator graphite
_diffrn_radiation_source 'fine-focus sealed tube'
_diffrn_radiation_type MoK\a
_diffrn_radiation_wavelength 0.71073
_diffrn_reflns_av_R_equivalents 0.0543
_diffrn_reflns_av_sigmaI/netI 0.0822
_diffrn_reflns_limit_h_max 11
_diffrn_reflns_limit_h_min -11
_diffrn_reflns_limit_k_max 12
_diffrn_reflns_limit_k_min -13
_diffrn_reflns_limit_l_max 14
_diffrn_reflns_limit_l_min -13
_diffrn_reflns_number 6475
_diffrn_reflns_theta_full 25.03
_diffrn_reflns_theta_max 25.03
_diffrn_reflns_theta_min 2.15
_diffrn_standards_decay_% 0
_diffrn_standards_number 0
_exptl_absorpt_coefficient_mu 0.980
_exptl_absorpt_correction_T_max 1.0000
_exptl_absorpt_correction_T_min .4926
_exptl_absorpt_correction_type empirical
_exptl_absorpt_process_details 'SADABS (sheldrick, 1996)'
_exptl_crystal_colour yellow
_exptl_crystal_density_diffrn 1.518
_exptl_crystal_density_method 'not measured'
_exptl_crystal_description prism
_exptl_crystal_F_000 594
_exptl_crystal_size_max .36
_exptl_crystal_size_mid .26
_exptl_crystal_size_min .20
_refine_diff_density_max 0.574
_refine_diff_density_min -0.564
_refine_diff_density_rms 0.143
_refine_ls_extinction_method none
_refine_ls_goodness_of_fit_ref 1.245
_refine_ls_hydrogen_treatment 'constr, H2O refall with restraints'
_refine_ls_matrix_type full
_refine_ls_number_parameters 294
_refine_ls_number_reflns 4353
_refine_ls_number_restraints 3
_refine_ls_restrained_S_all 1.244
_refine_ls_R_factor_all 0.1556
_refine_ls_R_factor_gt 0.1064
_refine_ls_shift/su_max 0.000
_refine_ls_shift/su_mean 0.000
_refine_ls_structure_factor_coef Fsqd
_refine_ls_weighting_details 'calc w=1/[\s^2^(Fo^2^)+(0.0000P)^2^+12.2738P] where P=(Fo^2^+2Fc^2^)/3'
_refine_ls_weighting_scheme calc
_refine_ls_wR_factor_gt 0.1893
_refine_ls_wR_factor_ref 0.2181
_reflns_number_gt 3117
_reflns_number_total 4353
_reflns_threshold_expression >2\s(I)
_cod_data_source_file b604579k.txt
_cod_data_source_block Compound_1
_cod_depositor_comments
;
The following automatic conversions were performed:
'_symmetry_cell_setting' value 'Triclinic' changed to 'triclinic'
according to '/home/saulius/struct/CIF-dictionaries/cif_core.dic'
dictionary named 'cif_core.dic' version 2.4.1 from 2010-06-29.

Automatic conversion script
Id: cif_fix_enum 1527 2010-12-29 10:47:43Z saulius 
;
_cod_original_cell_volume 1254.83(17)
_cod_original_sg_symbol_H-M P-1
_cod_database_code 7007393

loop_
_symmetry_equiv_pos_as_xyz
'x, y, z'
'-x, -y, -z'

loop_
_atom_site_label
_atom_site_type_symbol
_atom_site_fract_x
_atom_site_fract_y
_atom_site_fract_z
_atom_site_U_iso_or_equiv
_atom_site_adp_type
_atom_site_occupancy
_atom_site_symmetry_multiplicity
_atom_site_calc_flag
_atom_site_refinement_flags
_atom_site_disorder_assembly
_atom_site_disorder_group
Mn Mn 0.72272(15) 0.90957(13) 0.92385(12) 0.0333(4) Uani 1 1 d . . .
S1 S 0.7916(3) 1.2626(3) 0.5037(2) 0.0493(7) Uani 1 1 d . . .
S2 S 1.0264(3) 1.2563(3) 0.6464(2) 0.0450(7) Uani 1 1 d . . .
S3 S 1.3021(3) 1.3671(3) 0.6191(2) 0.0548(8) Uani 1 1 d . . .
S4 S 1.0723(3) 0.9017(3) 0.8534(3) 0.0536(8) Uani 1 1 d . . .
S5 S 0.5076(4) 0.5975(4) 0.8141(4) 0.0773(11) Uani 1 1 d . . .
O1 O 0.7295(7) 0.9233(6) 0.7414(5) 0.0394(16) Uani 1 1 d . . .
O2 O 0.6621(6) 1.1043(5) 0.8468(5) 0.0367(15) Uani 1 1 d . . .
O3 O 1.2072(7) 1.2714(6) 0.9695(6) 0.0427(17) Uani 1 1 d . . .
O4 O 1.3086(7) 1.0617(6) 0.9079(6) 0.0439(17) Uani 1 1 d . . .
O5 O 0.9343(7) 0.9622(6) 0.8770(7) 0.0482(18) Uani 1 1 d . . .
O6 O 0.5218(7) 0.8365(7) 0.9625(8) 0.056(2) Uani 1 1 d D . .
H6A H 0.491(8) 0.777(6) 0.950(10) 0.067 Uiso 1 1 d D . .
H6B H 0.455(6) 0.887(7) 0.964(10) 0.067 Uiso 1 1 d D . .
O7 O 0.4240(10) 0.6604(10) 0.8928(9) 0.096(3) Uani 1 1 d . . .
N1 N 1.0258(9) 1.3735(8) 0.4191(7) 0.049(2) Uani 1 1 d . . .
N2 N 1.1475(8) 1.3994(8) 0.4469(7) 0.046(2) Uani 1 1 d . . .
C1 C 0.7997(14) 0.9836(12) 0.5347(9) 0.069(4) Uani 1 1 d . . .
H1B H 0.8171 0.8941 0.5568 0.104 Uiso 1 1 calc R . .
H1C H 0.8801 1.0254 0.4917 0.104 Uiso 1 1 calc R . .
H1D H 0.7282 1.0099 0.4843 0.104 Uiso 1 1 calc R . .
C2 C 0.7580(10) 1.0176(10) 0.6477(8) 0.042(2) Uani 1 1 d . . .
C3 C 0.7487(10) 1.1445(8) 0.6444(8) 0.036(2) Uani 1 1 d . . .
C4 C 0.6900(9) 1.1815(8) 0.7444(8) 0.033(2) Uani 1 1 d . . .
C5 C 0.6582(11) 1.3183(9) 0.7272(10) 0.054(3) Uani 1 1 d . . .
H5B H 0.6031 1.3261 0.7974 0.082 Uiso 1 1 calc R . .
H5C H 0.6102 1.3567 0.6582 0.082 Uiso 1 1 calc R . .
H5D H 0.7408 1.3597 0.7148 0.082 Uiso 1 1 calc R . .
C6 C 0.9537(9) 1.3015(8) 0.5124(7) 0.035(2) Uani 1 1 d . . .
C7 C 1.1584(10) 1.3475(8) 0.5604(8) 0.038(2) Uani 1 1 d . . .
C8 C 1.1692(13) 1.4637(10) 0.8168(11) 0.064(3) Uani 1 1 d . . .
H8B H 1.0966 1.4741 0.7695 0.096 Uiso 1 1 calc R . .
H8C H 1.2414 1.5154 0.7690 0.096 Uiso 1 1 calc R . .
H8D H 1.1371 1.4883 0.8856 0.096 Uiso 1 1 calc R . .
C9 C 1.2206(9) 1.3270(9) 0.8586(10) 0.041(2) Uani 1 1 d . . .
C10 C 1.2769(10) 1.2689(9) 0.7713(8) 0.039(2) Uani 1 1 d . . .
C11 C 1.3191(9) 1.1399(9) 0.8022(9) 0.038(2) Uani 1 1 d . . .
C12 C 1.3776(11) 1.0830(11) 0.7077(9) 0.056(3) Uani 1 1 d . . .
H12B H 1.4110 0.9980 0.7462 0.085 Uiso 1 1 calc R . .
H12C H 1.4505 1.1317 0.6569 0.085 Uiso 1 1 calc R . .
H12D H 1.3086 1.0831 0.6599 0.085 Uiso 1 1 calc R . .
C13 C 1.1208(12) 0.8061(12) 0.9947(11) 0.069(4) Uani 1 1 d . . .
H13A H 1.1264 0.8577 1.0424 0.103 Uiso 1 1 calc R . .
H13B H 1.2075 0.7644 0.9833 0.103 Uiso 1 1 calc R . .
H13C H 1.0550 0.7444 1.0353 0.103 Uiso 1 1 calc R . .
C14 C 1.0467(14) 0.7786(12) 0.8021(12) 0.076(4) Uani 1 1 d . . .
H14A H 0.9829 0.7231 0.8593 0.114 Uiso 1 1 calc R . .
H14B H 1.1311 0.7323 0.7933 0.114 Uiso 1 1 calc R . .
H14C H 1.0121 0.8134 0.7257 0.114 Uiso 1 1 calc R . .
C15 C 0.5244(16) 0.7177(17) 0.6701(15) 0.114(6) Uani 1 1 d . . .
H15A H 0.4372 0.7582 0.6523 0.171 Uiso 1 1 calc R . .
H15B H 0.5610 0.6812 0.6100 0.171 Uiso 1 1 calc R . .
H15C H 0.5841 0.7788 0.6701 0.171 Uiso 1 1 calc R . .
C16 C 0.6762(13) 0.5916(12) 0.8396(12) 0.075(4) Uani 1 1 d . . .
H16A H 0.6983 0.6731 0.8365 0.113 Uiso 1 1 calc R . .
H16B H 0.7344 0.5676 0.7789 0.113 Uiso 1 1 calc R . .
H16C H 0.6884 0.5309 0.9175 0.113 Uiso 1 1 calc R . .

loop_
_atom_site_aniso_label
_atom_site_aniso_U_11
_atom_site_aniso_U_22
_atom_site_aniso_U_33
_atom_site_aniso_U_23
_atom_site_aniso_U_13
_atom_site_aniso_U_12
Mn 0.0412(9) 0.0294(8) 0.0259(7) -0.0066(6) -0.0013(6) -0.0009(6)
S1 0.0488(16) 0.0559(17) 0.0325(14) 0.0028(12) -0.0094(11) -0.0143(13)
S2 0.0445(15) 0.0524(16) 0.0261(12) 0.0029(11) -0.0010(10) -0.0127(12)
S3 0.0507(17) 0.0658(19) 0.0333(14) 0.0072(13) -0.0054(12) -0.0249(14)
S4 0.0390(16) 0.0488(16) 0.0654(19) -0.0138(14) 0.0046(13) -0.0054(13)
S5 0.067(2) 0.085(3) 0.100(3) -0.062(2) 0.019(2) -0.0274(19)
O1 0.057(4) 0.034(4) 0.028(3) -0.011(3) -0.001(3) -0.009(3)
O2 0.041(4) 0.027(3) 0.033(4) -0.003(3) -0.002(3) 0.003(3)
O3 0.056(5) 0.030(4) 0.033(4) -0.004(3) -0.006(3) 0.009(3)
O4 0.060(5) 0.033(4) 0.037(4) -0.012(3) -0.001(3) 0.001(3)
O5 0.037(4) 0.041(4) 0.069(5) -0.022(4) -0.009(3) 0.002(3)
O6 0.039(4) 0.050(5) 0.086(6) -0.038(4) 0.008(4) -0.004(4)
O7 0.082(7) 0.117(8) 0.118(8) -0.089(7) 0.039(6) -0.032(6)
N1 0.052(6) 0.056(6) 0.031(5) -0.006(4) 0.002(4) -0.010(4)
N2 0.043(5) 0.054(5) 0.032(5) -0.001(4) -0.003(4) -0.012(4)
C1 0.102(11) 0.075(9) 0.032(6) -0.022(6) -0.002(6) -0.012(8)
C2 0.048(6) 0.054(7) 0.026(5) -0.013(5) -0.007(4) -0.007(5)
C3 0.042(6) 0.033(5) 0.026(5) 0.001(4) -0.008(4) -0.007(4)
C4 0.035(5) 0.028(5) 0.040(5) -0.016(4) -0.008(4) 0.001(4)
C5 0.057(7) 0.037(6) 0.059(7) -0.011(5) 0.006(6) -0.001(5)
C6 0.041(6) 0.038(5) 0.020(4) -0.003(4) -0.010(4) 0.003(4)
C7 0.041(6) 0.032(5) 0.029(5) 0.001(4) 0.005(4) -0.013(4)
C8 0.082(9) 0.046(7) 0.056(7) -0.004(6) -0.018(6) 0.004(6)
C9 0.030(5) 0.029(5) 0.058(7) -0.003(5) -0.022(5) 0.000(4)
C10 0.046(6) 0.042(6) 0.024(5) -0.005(4) -0.004(4) -0.012(5)
C11 0.035(6) 0.044(6) 0.038(6) -0.014(5) -0.002(4) -0.013(5)
C12 0.046(7) 0.083(9) 0.043(6) -0.026(6) 0.001(5) -0.011(6)
C13 0.057(8) 0.067(8) 0.082(9) -0.023(7) -0.023(7) 0.006(6)
C14 0.086(10) 0.073(9) 0.076(9) -0.041(8) 0.003(8) 0.006(8)
C15 0.077(11) 0.150(17) 0.112(14) -0.048(13) -0.005(10) 0.012(11)
C16 0.087(10) 0.072(9) 0.073(9) -0.035(7) -0.004(7) -0.003(8)

loop_
_atom_type_symbol
_atom_type_description
_atom_type_scat_dispersion_real
_atom_type_scat_dispersion_imag
_atom_type_scat_source
C C 0.0033 0.0016 'International Tables Vol C Tables 4.2.6.8 and 6.1.1.4'
H H 0.0000 0.0000 'International Tables Vol C Tables 4.2.6.8 and 6.1.1.4'
N N 0.0061 0.0033 'International Tables Vol C Tables 4.2.6.8 and 6.1.1.4'
O O 0.0106 0.0060 'International Tables Vol C Tables 4.2.6.8 and 6.1.1.4'
S S 0.1246 0.1234 'International Tables Vol C Tables 4.2.6.8 and 6.1.1.4'
Mn Mn 0.3368 0.7283 'International Tables Vol C Tables 4.2.6.8 and 6.1.1.4'

loop_
_geom_angle_atom_site_label_1
_geom_angle_atom_site_label_2
_geom_angle_atom_site_label_3
_geom_angle
_geom_angle_site_symmetry_1
_geom_angle_site_symmetry_3
_geom_angle_publ_flag
O3 Mn O4 82.3(2) 2_777 2_777 ?
O3 Mn O1 111.2(3) 2_777 . ?
O4 Mn O1 166.4(3) 2_777 . ?
O3 Mn O2 167.6(3) 2_777 . ?
O4 Mn O2 86.3(2) 2_777 . ?
O1 Mn O2 80.4(2) . . ?
O3 Mn O6 87.4(3) 2_777 . ?
O4 Mn O6 88.9(3) 2_777 . ?
O1 Mn O6 89.9(3) . . ?
O2 Mn O6 97.2(3) . . ?
O3 Mn O5 88.1(3) 2_777 . ?
O4 Mn O5 96.5(3) 2_777 . ?
O1 Mn O5 86.2(3) . . ?
O2 Mn O5 88.4(2) . . ?
O6 Mn O5 172.5(3) . . ?
C6 S1 C3 104.0(4) . . ?
C7 S2 C6 85.5(4) . . ?
C7 S3 C10 103.5(4) . . ?
O5 S4 C13 107.0(5) . . ?
O5 S4 C14 106.8(5) . . ?
C13 S4 C14 97.2(6) . . ?
O7 S5 C16 107.7(6) . . ?
O7 S5 C15 103.8(7) . . ?
C16 S5 C15 96.2(7) . . ?
C2 O1 Mn 128.0(6) . . ?
C4 O2 Mn 131.1(6) . . ?
C9 O3 Mn 131.6(6) . 2_777 ?
C11 O4 Mn 130.5(6) . 2_777 ?
S4 O5 Mn 138.3(4) . . ?
Mn O6 H6A 133(7) . . ?
Mn O6 H6B 118(6) . . ?
H6A O6 H6B 104(3) . . ?
C6 N1 N2 112.4(8) . . ?
C7 N2 N1 111.6(8) . . ?
C2 C1 H1B 109.5 . . ?
C2 C1 H1C 109.5 . . ?
H1B C1 H1C 109.5 . . ?
C2 C1 H1D 109.5 . . ?
H1B C1 H1D 109.5 . . ?
H1C C1 H1D 109.5 . . ?
O1 C2 C3 124.6(8) . . ?
O1 C2 C1 113.6(9) . . ?
C3 C2 C1 121.8(9) . . ?
C2 C3 C4 123.1(8) . . ?
C2 C3 S1 117.5(7) . . ?
C4 C3 S1 118.9(7) . . ?
O2 C4 C3 122.6(8) . . ?
O2 C4 C5 117.4(8) . . ?
C3 C4 C5 120.0(8) . . ?
C4 C5 H5B 109.5 . . ?
C4 C5 H5C 109.5 . . ?
H5B C5 H5C 109.5 . . ?
C4 C5 H5D 109.5 . . ?
H5B C5 H5D 109.5 . . ?
H5C C5 H5D 109.5 . . ?
N1 C6 S2 114.7(7) . . ?
N1 C6 S1 121.5(7) . . ?
S2 C6 S1 123.7(5) . . ?
N2 C7 S2 115.7(7) . . ?
N2 C7 S3 120.7(7) . . ?
S2 C7 S3 123.6(5) . . ?
C9 C8 H8B 109.5 . . ?
C9 C8 H8C 109.5 . . ?
H8B C8 H8C 109.5 . . ?
C9 C8 H8D 109.5 . . ?
H8B C8 H8D 109.5 . . ?
H8C C8 H8D 109.5 . . ?
O3 C9 C10 124.5(8) . . ?
O3 C9 C8 115.6(10) . . ?
C10 C9 C8 119.8(9) . . ?
C11 C10 C9 123.5(8) . . ?
C11 C10 S3 118.9(7) . . ?
C9 C10 S3 117.5(7) . . ?
O4 C11 C10 124.5(9) . . ?
O4 C11 C12 113.8(9) . . ?
C10 C11 C12 121.7(9) . . ?
C11 C12 H12B 109.5 . . ?
C11 C12 H12C 109.5 . . ?
H12B C12 H12C 109.5 . . ?
C11 C12 H12D 109.5 . . ?
H12B C12 H12D 109.5 . . ?
H12C C12 H12D 109.5 . . ?
S4 C13 H13A 109.5 . . ?
S4 C13 H13B 109.5 . . ?
H13A C13 H13B 109.5 . . ?
S4 C13 H13C 109.5 . . ?
H13A C13 H13C 109.5 . . ?
H13B C13 H13C 109.5 . . ?
S4 C14 H14A 109.5 . . ?
S4 C14 H14B 109.5 . . ?
H14A C14 H14B 109.5 . . ?
S4 C14 H14C 109.5 . . ?
H14A C14 H14C 109.5 . . ?
H14B C14 H14C 109.5 . . ?
S5 C15 H15A 109.5 . . ?
S5 C15 H15B 109.5 . . ?
H15A C15 H15B 109.5 . . ?
S5 C15 H15C 109.5 . . ?
H15A C15 H15C 109.5 . . ?
H15B C15 H15C 109.5 . . ?
S5 C16 H16A 109.5 . . ?
S5 C16 H16B 109.5 . . ?
H16A C16 H16B 109.5 . . ?
S5 C16 H16C 109.5 . . ?
H16A C16 H16C 109.5 . . ?
H16B C16 H16C 109.5 . . ?

loop_
_geom_bond_atom_site_label_1
_geom_bond_atom_site_label_2
_geom_bond_distance
_geom_bond_site_symmetry_2
_geom_bond_publ_flag
Mn O3 2.113(6) 2_777 ?
Mn O4 2.121(6) 2_777 ?
Mn O1 2.121(6) . ?
Mn O2 2.135(6) . ?
Mn O6 2.178(7) . ?
Mn O5 2.197(7) . ?
S1 C6 1.752(10) . ?
S1 C3 1.768(9) . ?
S2 C7 1.733(9) . ?
S2 C6 1.747(9) . ?
S3 C7 1.757(10) . ?
S3 C10 1.763(9) . ?
S4 O5 1.512(7) . ?
S4 C13 1.764(12) . ?
S4 C14 1.766(12) . ?
S5 O7 1.487(8) . ?
S5 C16 1.750(14) . ?
S5 C15 1.778(17) . ?
O1 C2 1.267(11) . ?
O2 C4 1.240(10) . ?
O3 C9 1.245(11) . ?
O3 Mn 2.113(6) 2_777 ?
O4 C11 1.259(11) . ?
O4 Mn 2.121(6) 2_777 ?
O6 H6A 0.840(10) . ?
O6 H6B 0.840(10) . ?
N1 C6 1.293(11) . ?
N1 N2 1.393(11) . ?
N2 C7 1.291(11) . ?
C1 C2 1.520(13) . ?
C1 H1B 0.9600 . ?
C1 H1C 0.9600 . ?
C1 H1D 0.9600 . ?
C2 C3 1.421(13) . ?
C3 C4 1.429(13) . ?
C4 C5 1.500(13) . ?
C5 H5B 0.9600 . ?
C5 H5C 0.9600 . ?
C5 H5D 0.9600 . ?
C8 C9 1.513(13) . ?
C8 H8B 0.9600 . ?
C8 H8C 0.9600 . ?
C8 H8D 0.9600 . ?
C9 C10 1.439(14) . ?
C10 C11 1.414(13) . ?
C11 C12 1.508(13) . ?
C12 H12B 0.9600 . ?
C12 H12C 0.9600 . ?
C12 H12D 0.9600 . ?
C13 H13A 0.9600 . ?
C13 H13B 0.9600 . ?
C13 H13C 0.9600 . ?
C14 H14A 0.9600 . ?
C14 H14B 0.9600 . ?
C14 H14C 0.9600 . ?
C15 H15A 0.9600 . ?
C15 H15B 0.9600 . ?
C15 H15C 0.9600 . ?
C16 H16A 0.9600 . ?
C16 H16B 0.9600 . ?
C16 H16C 0.9600 . ?

loop_
_geom_hbond_atom_site_label_D
_geom_hbond_atom_site_label_H
_geom_hbond_atom_site_label_A
_geom_hbond_distance_DH
_geom_hbond_distance_HA
_geom_hbond_distance_DA
_geom_hbond_angle_DHA
_geom_hbond_site_symmetry_A
O6 H6A O7 0.840(10) 1.90(3) 2.732(11) 170(12) .

loop_
_geom_torsion_atom_site_label_1
_geom_torsion_atom_site_label_2
_geom_torsion_atom_site_label_3
_geom_torsion_atom_site_label_4
_geom_torsion
_geom_torsion_site_symmetry_1
_geom_torsion_site_symmetry_2
_geom_torsion_site_symmetry_3
_geom_torsion_site_symmetry_4
_geom_torsion_publ_flag
O3 Mn O1 C2 -143.8(8) 2_777 . . . ?
O4 Mn O1 C2 44.3(16) 2_777 . . . ?
O2 Mn O1 C2 31.7(8) . . . . ?
O6 Mn O1 C2 129.1(8) . . . . ?
O5 Mn O1 C2 -57.3(8) . . . . ?
O3 Mn O2 C4 130.6(12) 2_777 . . . ?
O4 Mn O2 C4 153.5(8) 2_777 . . . ?
O1 Mn O2 C4 -29.4(8) . . . . ?
O6 Mn O2 C4 -118.0(8) . . . . ?
O5 Mn O2 C4 57.0(8) . . . . ?
C13 S4 O5 Mn -77.0(8) . . . . ?
C14 S4 O5 Mn 26.2(9) . . . . ?
O3 Mn O5 S4 35.5(7) 2_777 . . . ?
O4 Mn O5 S4 117.5(7) 2_777 . . . ?
O1 Mn O5 S4 -75.9(7) . . . . ?
O2 Mn O5 S4 -156.4(7) . . . . ?
C6 N1 N2 C7 -1.5(12) . . . . ?
Mn O1 C2 C3 -21.6(14) . . . . ?
Mn O1 C2 C1 160.4(7) . . . . ?
O1 C2 C3 C4 -7.9(16) . . . . ?
C1 C2 C3 C4 170.0(10) . . . . ?
O1 C2 C3 S1 -179.4(8) . . . . ?
C1 C2 C3 S1 -1.5(14) . . . . ?
C6 S1 C3 C2 -102.8(8) . . . . ?
C6 S1 C3 C4 85.3(8) . . . . ?
Mn O2 C4 C3 15.1(13) . . . . ?
Mn O2 C4 C5 -165.7(7) . . . . ?
C2 C3 C4 O2 11.5(15) . . . . ?
S1 C3 C4 O2 -177.1(7) . . . . ?
C2 C3 C4 C5 -167.6(9) . . . . ?
S1 C3 C4 C5 3.7(12) . . . . ?
N2 N1 C6 S2 0.0(11) . . . . ?
N2 N1 C6 S1 176.1(7) . . . . ?
C7 S2 C6 N1 1.0(8) . . . . ?
C7 S2 C6 S1 -174.9(7) . . . . ?
C3 S1 C6 N1 170.6(8) . . . . ?
C3 S1 C6 S2 -13.7(8) . . . . ?
N1 N2 C7 S2 2.4(11) . . . . ?
N1 N2 C7 S3 -179.4(7) . . . . ?
C6 S2 C7 N2 -2.0(8) . . . . ?
C6 S2 C7 S3 179.8(7) . . . . ?
C10 S3 C7 N2 -174.9(9) . . . . ?
C10 S3 C7 S2 3.2(8) . . . . ?
Mn O3 C9 C10 9.0(14) 2_777 . . . ?
Mn O3 C9 C8 -172.8(7) 2_777 . . . ?
O3 C9 C10 C11 2.3(15) . . . . ?
C8 C9 C10 C11 -175.8(9) . . . . ?
O3 C9 C10 S3 -174.1(8) . . . . ?
C8 C9 C10 S3 7.7(13) . . . . ?
C7 S3 C10 C11 85.8(8) . . . . ?
C7 S3 C10 C9 -97.6(8) . . . . ?
Mn O4 C11 C10 -17.6(14) 2_777 . . . ?
Mn O4 C11 C12 164.4(6) 2_777 . . . ?
C9 C10 C11 O4 2.2(15) . . . . ?
S3 C10 C11 O4 178.6(8) . . . . ?
C9 C10 C11 C12 -180.0(9) . . . . ?
S3 C10 C11 C12 -3.6(13) . . . . ?
